data_4101663
loop_
_publ_author_name
'Gao, Shuanhu'
'Wang, Qiaoling'
'Huang, Lily Jun-Shen'
'Lum, Lawrence'
'Chen, Chuo'

_publ_section_title
;
 Chemical and biological studies of nakiterpiosin and nakiterpiosinone.
;
_journal_issue 1
_journal_name_full 'Journal of the American Chemical Society'
_journal_page_first 371
_journal_page_last 383
_journal_paper_doi 10.1021/ja908626k
_journal_volume 132
_journal_year 2010
_chemical_absolute_configuration ad
_chemical_formula_sum 'C15 H18 Br F3 O6 S'
_chemical_formula_weight 463.26
_chemical_name_systematic
;
 ?
;
_space_group_IT_number 19
_symmetry_cell_setting orthorhombic
_symmetry_space_group_name_Hall 'P 2ac 2ab'
_symmetry_space_group_name_H-M 'P 21 21 21'
_atom_sites_solution_hydrogens geom
_atom_sites_solution_primary direct
_atom_sites_solution_secondary difmap
_audit_creation_method SHELXL-97
_cell_angle_alpha 90.00
_cell_angle_beta 90.00
_cell_angle_gamma 90.00
_cell_formula_units_Z 4
_cell_length_a 6.6611(8)
_cell_length_b 10.6173(10)
_cell_length_c 24.981(2)
_cell_measurement_reflns_used 24269
_cell_measurement_temperature 100(2)
_cell_measurement_theta_max 27.5
_cell_measurement_theta_min 2.0
_cell_volume 1766.7(3)
_computing_cell_refinement 'CrystalClear (Rigaku Inc., 2008)'
_computing_data_collection 'CrystalClear (Rigaku Inc., 2008)'
_computing_data_reduction 'CrystalClear (Rigaku Inc., 2008)'
_computing_molecular_graphics 'XP SHELXTL/PC, Siemens Analytical'
_computing_structure_refinement 'XL SHELXTL/PC, Siemens Analytical'
_computing_structure_solution
;

SIR97 - Altomare A., Burla M.C., Camalli M., Cascarano G.L., Giacovazzo C., 
Guagliardi A., Moliterni A.G.G., Polidori G.,Spagna R.
;
_diffrn_ambient_temperature 100(2)
_diffrn_measured_fraction_theta_full 0.996
_diffrn_measured_fraction_theta_max 0.996
_diffrn_measurement_device_type 'Rigaku AFC-12 with Saturn 724+ CCD'
_diffrn_measurement_method \w-scans
_diffrn_radiation_monochromator graphite
_diffrn_radiation_source 'fine-focus sealed tube'
_diffrn_radiation_type MoK\a
_diffrn_radiation_wavelength 0.71069
_diffrn_reflns_av_R_equivalents 0.0445
_diffrn_reflns_av_sigmaI/netI 0.0389
_diffrn_reflns_limit_h_max 8
_diffrn_reflns_limit_h_min -8
_diffrn_reflns_limit_k_max 13
_diffrn_reflns_limit_k_min -13
_diffrn_reflns_limit_l_max 32
_diffrn_reflns_limit_l_min -32
_diffrn_reflns_number 24158
_diffrn_reflns_theta_full 27.47
_diffrn_reflns_theta_max 27.47
_diffrn_reflns_theta_min 3.11
_exptl_absorpt_coefficient_mu 2.505
_exptl_absorpt_correction_T_max 0.900
_exptl_absorpt_correction_T_min 0.690
_exptl_absorpt_correction_type multi-scan
_exptl_absorpt_process_details
;
Abscor.  T. Higashi (2001).  The Rigaku Corporation, Tokyo, Japan.
;
_exptl_crystal_colour colorless
_exptl_crystal_density_diffrn 1.742
_exptl_crystal_density_method 'not measured'
_exptl_crystal_description needles
_exptl_crystal_F_000 936
_exptl_crystal_size_max 0.18
_exptl_crystal_size_mid 0.08
_exptl_crystal_size_min 0.04
_refine_diff_density_max 0.377
_refine_diff_density_min -0.312
_refine_diff_density_rms 0.068
_refine_ls_abs_structure_details 'Flack H D (1983), Acta Cryst. A39, 876-881'
_refine_ls_abs_structure_Flack 0.002(6)
_refine_ls_extinction_method none
_refine_ls_goodness_of_fit_ref 1.038
_refine_ls_hydrogen_treatment constr
_refine_ls_matrix_type full
_refine_ls_number_parameters 239
_refine_ls_number_reflns 4032
_refine_ls_number_restraints 0
_refine_ls_restrained_S_all 1.038
_refine_ls_R_factor_all 0.0307
_refine_ls_R_factor_gt 0.0267
_refine_ls_shift/su_max 0.002
_refine_ls_shift/su_mean 0.000
_refine_ls_structure_factor_coef Fsqd
_refine_ls_weighting_details 'calc w=1/[\s^2^(Fo^2^)+(0.0227P)^2^+0.6126P] where P=(Fo^2^+2Fc^2^)/3'
_refine_ls_weighting_scheme calc
_refine_ls_wR_factor_gt 0.0547
_refine_ls_wR_factor_ref 0.0561
_reflns_number_gt 3781
_reflns_number_total 4032
_reflns_threshold_expression >2sigma(I)
_cod_data_source_file ja908626k_si_003.cif
_cod_data_source_block 78
_cod_depositor_comments
;
The following automatic conversions were performed:

'_symmetry_cell_setting' value 'Orthorhombic' changed to
'orthorhombic' according to the built-in table from CIF Core
dictionary named 'cif_core.dic' version 2.4.1 from 2010-06-29.

Automatic conversion script
Id: cif_fix_values 1673 2011-04-08 12:14:43Z adriana 
;
_cod_original_sg_symbol_H-M P212121
_cod_database_code 4101663

loop_
_symmetry_equiv_pos_as_xyz
'x, y, z'
'-x+1/2, -y, z+1/2'
'x+1/2, -y+1/2, -z'
'-x, y+1/2, -z+1/2'

loop_
_atom_site_label
_atom_site_type_symbol
_atom_site_fract_x
_atom_site_fract_y
_atom_site_fract_z
_atom_site_U_iso_or_equiv
_atom_site_adp_type
_atom_site_occupancy
_atom_site_symmetry_multiplicity
_atom_site_calc_flag
_atom_site_refinement_flags
_atom_site_disorder_assembly
_atom_site_disorder_group
Br1 Br 0.37336(3) -0.03560(2) 0.268516(9) 0.01578(6) Uani 1 1 d . . .
S1 S 1.04737(9) -0.35204(6) 0.37958(2) 0.01462(13) Uani 1 1 d . . .
F1 F 1.0815(3) -0.24970(16) 0.47435(6) 0.0394(5) Uani 1 1 d . . .
F2 F 0.9010(3) -0.41730(16) 0.47280(6) 0.0333(4) Uani 1 1 d . . .
F3 F 1.2232(3) -0.43093(17) 0.46548(6) 0.0382(5) Uani 1 1 d . . .
O1 O 0.5086(2) 0.18995(15) 0.36556(6) 0.0138(4) Uani 1 1 d . . .
O2 O 0.7799(2) 0.24875(16) 0.41455(6) 0.0161(4) Uani 1 1 d . . .
O3 O 0.9549(2) 0.06823(15) 0.30457(6) 0.0139(4) Uani 1 1 d . . .
O4 O 0.8487(3) -0.27412(15) 0.37863(6) 0.0165(4) Uani 1 1 d . . .
O5 O 1.2142(3) -0.28174(18) 0.36129(7) 0.0241(4) Uani 1 1 d . . .
O6 O 1.0142(3) -0.47573(17) 0.36087(6) 0.0216(4) Uani 1 1 d . . .
C1 C 0.5722(4) 0.2772(2) 0.40649(9) 0.0157(5) Uani 1 1 d . . .
C2 C 0.6753(3) 0.1755(2) 0.33015(9) 0.0123(5) Uani 1 1 d . . .
H2 H 0.6555 0.2281 0.2974 0.015 Uiso 1 1 calc R . .
C3 C 0.7443(3) 0.0407(2) 0.31424(8) 0.0110(4) Uani 1 1 d . . .
C4 C 0.6646(3) -0.0073(2) 0.26103(9) 0.0127(5) Uani 1 1 d . . .
H4 H 0.6858 0.0599 0.2335 0.015 Uiso 1 1 calc R . .
C5 C 0.7732(4) -0.1265(2) 0.24233(9) 0.0147(5) Uani 1 1 d . . .
H5A H 0.6905 -0.1691 0.2148 0.018 Uiso 1 1 calc R . .
H5B H 0.9021 -0.1024 0.2255 0.018 Uiso 1 1 calc R . .
C6 C 0.8136(3) -0.2162(2) 0.28680(9) 0.0150(5) Uani 1 1 d . . .
H6 H 0.8426 -0.3016 0.2784 0.018 Uiso 1 1 calc R . .
C7 C 0.8105(4) -0.1815(2) 0.33733(9) 0.0137(5) Uani 1 1 d . . .
C8 C 0.7582(3) -0.0556(2) 0.36139(9) 0.0125(5) Uani 1 1 d . . .
C9 C 0.9411(4) 0.0011(2) 0.39326(9) 0.0144(5) Uani 1 1 d . . .
H9A H 0.8999 0.0296 0.4294 0.017 Uiso 1 1 calc R . .
H9B H 1.0512 -0.0610 0.3967 0.017 Uiso 1 1 calc R . .
C10 C 1.0033(4) 0.1120(2) 0.35817(9) 0.0131(5) Uani 1 1 d . . .
H10 H 1.1473 0.1365 0.3626 0.016 Uiso 1 1 calc R . .
C11 C 0.8578(4) 0.2236(2) 0.36227(8) 0.0129(5) Uani 1 1 d . . .
H11 H 0.9161 0.3012 0.3457 0.015 Uiso 1 1 calc R . .
C12 C 0.4580(4) 0.2509(3) 0.45761(9) 0.0230(6) Uani 1 1 d . . .
H12A H 0.3137 0.2591 0.4509 0.035 Uiso 1 1 calc R . .
H12B H 0.4988 0.3113 0.4852 0.035 Uiso 1 1 calc R . .
H12C H 0.4877 0.1652 0.4698 0.035 Uiso 1 1 calc R . .
C13 C 0.5428(4) 0.4118(2) 0.38723(10) 0.0190(5) Uani 1 1 d . . .
H13A H 0.6209 0.4253 0.3545 0.028 Uiso 1 1 calc R . .
H13B H 0.5884 0.4704 0.4150 0.028 Uiso 1 1 calc R . .
H13C H 0.4002 0.4264 0.3798 0.028 Uiso 1 1 calc R . .
C14 C 0.5725(4) -0.0747(2) 0.39764(9) 0.0148(5) Uani 1 1 d . . .
H14A H 0.4558 -0.0955 0.3755 0.022 Uiso 1 1 calc R . .
H14B H 0.5458 0.0030 0.4176 0.022 Uiso 1 1 calc R . .
H14C H 0.5984 -0.1436 0.4228 0.022 Uiso 1 1 calc R . .
C15 C 1.0629(4) -0.3624(3) 0.45321(10) 0.0230(6) Uani 1 1 d . . .

loop_
_atom_site_aniso_label
_atom_site_aniso_U_11
_atom_site_aniso_U_22
_atom_site_aniso_U_33
_atom_site_aniso_U_23
_atom_site_aniso_U_13
_atom_site_aniso_U_12
Br1 0.01170(11) 0.01981(12) 0.01581(10) -0.00327(10) -0.00202(9) 0.00041(10)
S1 0.0165(3) 0.0117(3) 0.0156(3) 0.0001(2) -0.0010(2) 0.0012(2)
F1 0.0601(13) 0.0318(10) 0.0264(8) -0.0122(7) -0.0120(8) 0.0039(9)
F2 0.0362(10) 0.0441(10) 0.0195(7) 0.0079(7) 0.0041(7) 0.0028(9)
F3 0.0372(10) 0.0525(12) 0.0249(8) 0.0026(8) -0.0074(7) 0.0250(9)
O1 0.0115(9) 0.0141(8) 0.0158(8) -0.0025(7) 0.0025(7) -0.0008(7)
O2 0.0149(9) 0.0184(9) 0.0151(8) -0.0037(7) -0.0008(7) 0.0022(8)
O3 0.0096(8) 0.0165(9) 0.0156(8) -0.0014(6) 0.0030(6) -0.0013(7)
O4 0.0183(10) 0.0125(8) 0.0187(8) 0.0029(7) -0.0004(8) 0.0035(7)
O5 0.0174(10) 0.0211(10) 0.0338(10) 0.0051(8) 0.0024(8) -0.0024(8)
O6 0.0267(10) 0.0148(9) 0.0232(9) -0.0044(7) -0.0009(7) 0.0020(9)
C1 0.0143(13) 0.0185(12) 0.0144(11) -0.0053(9) -0.0006(9) 0.0005(10)
C2 0.0101(13) 0.0126(12) 0.0142(11) 0.0021(9) 0.0022(9) -0.0002(9)
C3 0.0059(11) 0.0127(11) 0.0143(10) -0.0020(10) 0.0006(8) -0.0018(10)
C4 0.0096(12) 0.0143(11) 0.0142(11) 0.0001(8) -0.0003(8) 0.0006(8)
C5 0.0153(13) 0.0157(12) 0.0129(11) -0.0041(9) 0.0018(9) 0.0009(10)
C6 0.0138(13) 0.0115(12) 0.0196(11) -0.0014(9) -0.0012(9) -0.0019(10)
C7 0.0139(13) 0.0112(11) 0.0160(11) 0.0035(9) 0.0012(9) 0.0018(10)
C8 0.0115(12) 0.0125(12) 0.0135(10) 0.0008(9) -0.0015(8) 0.0004(10)
C9 0.0151(12) 0.0124(12) 0.0158(11) -0.0013(8) -0.0046(9) 0.0013(9)
C10 0.0085(12) 0.0133(12) 0.0175(12) -0.0047(9) -0.0010(9) -0.0030(10)
C11 0.0146(12) 0.0102(11) 0.0138(10) -0.0007(8) 0.0043(10) -0.0004(11)
C12 0.0252(15) 0.0251(15) 0.0189(13) -0.0040(11) 0.0055(11) 0.0037(12)
C13 0.0166(13) 0.0192(13) 0.0211(13) -0.0054(10) -0.0015(10) 0.0033(11)
C14 0.0173(13) 0.0143(12) 0.0129(10) 0.0000(9) 0.0018(9) -0.0022(10)
C15 0.0272(16) 0.0239(14) 0.0179(12) -0.0027(11) -0.0043(11) 0.0080(12)

loop_
_atom_type_symbol
_atom_type_description
_atom_type_scat_dispersion_real
_atom_type_scat_dispersion_imag
_atom_type_scat_source
C C 0.0033 0.0016 'International Tables Vol C Tables 4.2.6.8 and 6.1.1.4'
H H 0.0000 0.0000 'International Tables Vol C Tables 4.2.6.8 and 6.1.1.4'
O O 0.0106 0.0060 'International Tables Vol C Tables 4.2.6.8 and 6.1.1.4'
F F 0.0171 0.0103 'International Tables Vol C Tables 4.2.6.8 and 6.1.1.4'
S S 0.1246 0.1234 'International Tables Vol C Tables 4.2.6.8 and 6.1.1.4'
Br Br -0.2901 2.4595 'International Tables Vol C Tables 4.2.6.8 and 6.1.1.4'

loop_
_geom_angle_atom_site_label_1
_geom_angle_atom_site_label_2
_geom_angle_atom_site_label_3
_geom_angle
_geom_angle_site_symmetry_1
_geom_angle_site_symmetry_3
_geom_angle_publ_flag
O6 S1 O5 120.47(12) . . ?
O6 S1 O4 110.81(10) . . ?
O5 S1 O4 112.42(10) . . ?
O6 S1 C15 106.48(12) . . ?
O5 S1 C15 108.02(13) . . ?
O4 S1 C15 95.40(10) . . ?
C2 O1 C1 106.27(17) . . ?
C1 O2 C11 105.18(17) . . ?
C3 O3 C10 97.19(16) . . ?
C7 O4 S1 121.32(15) . . ?
O2 C1 O1 104.34(18) . . ?
O2 C1 C12 109.2(2) . . ?
O1 C1 C12 109.4(2) . . ?
O2 C1 C13 111.6(2) . . ?
O1 C1 C13 109.96(19) . . ?
C12 C1 C13 112.1(2) . . ?
O1 C2 C11 104.76(17) . . ?
O1 C2 C3 119.18(19) . . ?
C11 C2 C3 101.80(18) . . ?
O1 C2 H2 110.1 . . ?
C11 C2 H2 110.1 . . ?
C3 C2 H2 110.1 . . ?
O3 C3 C4 105.04(17) . . ?
O3 C3 C2 98.22(17) . . ?
C4 C3 C2 115.40(19) . . ?
O3 C3 C8 101.53(16) . . ?
C4 C3 C8 117.4(2) . . ?
C2 C3 C8 115.28(17) . . ?
C3 C4 C5 112.26(18) . . ?
C3 C4 Br1 108.19(15) . . ?
C5 C4 Br1 111.57(16) . . ?
C3 C4 H4 108.2 . . ?
C5 C4 H4 108.2 . . ?
Br1 C4 H4 108.2 . . ?
C6 C5 C4 112.78(19) . . ?
C6 C5 H5A 109.0 . . ?
C4 C5 H5A 109.0 . . ?
C6 C5 H5B 109.0 . . ?
C4 C5 H5B 109.0 . . ?
H5A C5 H5B 107.8 . . ?
C7 C6 C5 122.3(2) . . ?
C7 C6 H6 118.9 . . ?
C5 C6 H6 118.9 . . ?
C6 C7 O4 119.4(2) . . ?
C6 C7 C8 129.5(2) . . ?
O4 C7 C8 111.05(18) . . ?
C7 C8 C14 107.64(19) . . ?
C7 C8 C3 107.07(18) . . ?
C14 C8 C3 118.69(19) . . ?
C7 C8 C9 111.20(19) . . ?
C14 C8 C9 111.88(18) . . ?
C3 C8 C9 100.16(17) . . ?
C10 C9 C8 102.40(18) . . ?
C10 C9 H9A 111.3 . . ?
C8 C9 H9A 111.3 . . ?
C10 C9 H9B 111.3 . . ?
C8 C9 H9B 111.3 . . ?
H9A C9 H9B 109.2 . . ?
O3 C10 C9 102.83(17) . . ?
O3 C10 C11 99.70(17) . . ?
C9 C10 C11 112.73(19) . . ?
O3 C10 H10 113.4 . . ?
C9 C10 H10 113.4 . . ?
C11 C10 H10 113.4 . . ?
O2 C11 C10 115.75(18) . . ?
O2 C11 C2 104.51(19) . . ?
C10 C11 C2 101.98(17) . . ?
O2 C11 H11 111.3 . . ?
C10 C11 H11 111.3 . . ?
C2 C11 H11 111.3 . . ?
C1 C12 H12A 109.5 . . ?
C1 C12 H12B 109.5 . . ?
H12A C12 H12B 109.5 . . ?
C1 C12 H12C 109.5 . . ?
H12A C12 H12C 109.5 . . ?
H12B C12 H12C 109.5 . . ?
C1 C13 H13A 109.5 . . ?
C1 C13 H13B 109.5 . . ?
H13A C13 H13B 109.5 . . ?
C1 C13 H13C 109.5 . . ?
H13A C13 H13C 109.5 . . ?
H13B C13 H13C 109.5 . . ?
C8 C14 H14A 109.5 . . ?
C8 C14 H14B 109.5 . . ?
H14A C14 H14B 109.5 . . ?
C8 C14 H14C 109.5 . . ?
H14A C14 H14C 109.5 . . ?
H14B C14 H14C 109.5 . . ?
F1 C15 F2 109.3(2) . . ?
F1 C15 F3 109.3(2) . . ?
F2 C15 F3 109.2(2) . . ?
F1 C15 S1 110.61(18) . . ?
F2 C15 S1 110.48(17) . . ?
F3 C15 S1 107.90(17) . . ?

loop_
_geom_bond_atom_site_label_1
_geom_bond_atom_site_label_2
_geom_bond_distance
_geom_bond_site_symmetry_2
_geom_bond_publ_flag
Br1 C4 1.972(2) . ?
S1 O6 1.4114(18) . ?
S1 O5 1.4147(19) . ?
S1 O4 1.5609(18) . ?
S1 C15 1.846(3) . ?
F1 C15 1.313(3) . ?
F2 C15 1.320(3) . ?
F3 C15 1.328(3) . ?
O1 C2 1.428(3) . ?
O1 C1 1.443(3) . ?
O2 C1 1.431(3) . ?
O2 C11 1.431(3) . ?
O3 C3 1.453(3) . ?
O3 C10 1.454(3) . ?
O4 C7 1.448(3) . ?
C1 C12 1.512(3) . ?
C1 C13 1.520(3) . ?
C2 C11 1.544(3) . ?
C2 C3 1.554(3) . ?
C2 H2 1.0000 . ?
C3 C4 1.519(3) . ?
C3 C8 1.563(3) . ?
C4 C5 1.531(3) . ?
C4 H4 1.0000 . ?
C5 C6 1.488(3) . ?
C5 H5A 0.9900 . ?
C5 H5B 0.9900 . ?
C6 C7 1.315(3) . ?
C6 H6 0.9500 . ?
C7 C8 1.506(3) . ?
C8 C14 1.546(3) . ?
C8 C9 1.575(3) . ?
C9 C10 1.525(3) . ?
C9 H9A 0.9900 . ?
C9 H9B 0.9900 . ?
C10 C11 1.533(3) . ?
C10 H10 1.0000 . ?
C11 H11 1.0000 . ?
C12 H12A 0.9800 . ?
C12 H12B 0.9800 . ?
C12 H12C 0.9800 . ?
C13 H13A 0.9800 . ?
C13 H13B 0.9800 . ?
C13 H13C 0.9800 . ?
C14 H14A 0.9800 . ?
C14 H14B 0.9800 . ?
C14 H14C 0.9800 . ?

loop_
_geom_torsion_atom_site_label_1
_geom_torsion_atom_site_label_2
_geom_torsion_atom_site_label_3
_geom_torsion_atom_site_label_4
_geom_torsion
_geom_torsion_site_symmetry_1
_geom_torsion_site_symmetry_2
_geom_torsion_site_symmetry_3
_geom_torsion_site_symmetry_4
_geom_torsion_publ_flag
O6 S1 O4 C7 -103.32(18) . . . . ?
O5 S1 O4 C7 34.7(2) . . . . ?
C15 S1 O4 C7 146.76(18) . . . . ?
C11 O2 C1 O1 39.1(2) . . . . ?
C11 O2 C1 C12 156.0(2) . . . . ?
C11 O2 C1 C13 -79.5(2) . . . . ?
C2 O1 C1 O2 -35.5(2) . . . . ?
C2 O1 C1 C12 -152.2(2) . . . . ?
C2 O1 C1 C13 84.2(2) . . . . ?
C1 O1 C2 C11 18.0(2) . . . . ?
C1 O1 C2 C3 130.9(2) . . . . ?
C10 O3 C3 C4 179.76(18) . . . . ?
C10 O3 C3 C2 60.58(17) . . . . ?
C10 O3 C3 C8 -57.45(19) . . . . ?
O1 C2 C3 O3 -151.89(18) . . . . ?
C11 C2 C3 O3 -37.39(19) . . . . ?
O1 C2 C3 C4 97.1(2) . . . . ?
C11 C2 C3 C4 -148.42(19) . . . . ?
O1 C2 C3 C8 -44.9(3) . . . . ?
C11 C2 C3 C8 69.6(2) . . . . ?
O3 C3 C4 C5 60.6(2) . . . . ?
C2 C3 C4 C5 167.53(18) . . . . ?
C8 C3 C4 C5 -51.3(3) . . . . ?
O3 C3 C4 Br1 -175.87(14) . . . . ?
C2 C3 C4 Br1 -68.9(2) . . . . ?
C8 C3 C4 Br1 72.3(2) . . . . ?
C3 C4 C5 C6 40.6(3) . . . . ?
Br1 C4 C5 C6 -81.1(2) . . . . ?
C4 C5 C6 C7 -18.6(3) . . . . ?
C5 C6 C7 O4 179.2(2) . . . . ?
C5 C6 C7 C8 3.8(4) . . . . ?
S1 O4 C7 C6 57.3(3) . . . . ?
S1 O4 C7 C8 -126.47(18) . . . . ?
C6 C7 C8 C14 118.0(3) . . . . ?
O4 C7 C8 C14 -57.7(2) . . . . ?
C6 C7 C8 C3 -10.7(3) . . . . ?
O4 C7 C8 C3 173.61(18) . . . . ?
C6 C7 C8 C9 -119.2(3) . . . . ?
O4 C7 C8 C9 65.1(2) . . . . ?
O3 C3 C8 C7 -79.5(2) . . . . ?
C4 C3 C8 C7 34.3(3) . . . . ?
C2 C3 C8 C7 175.54(19) . . . . ?
O3 C3 C8 C14 158.52(19) . . . . ?
C4 C3 C8 C14 -87.6(3) . . . . ?
C2 C3 C8 C14 53.6(3) . . . . ?
O3 C3 C8 C9 36.5(2) . . . . ?
C4 C3 C8 C9 150.38(19) . . . . ?
C2 C3 C8 C9 -68.4(2) . . . . ?
C7 C8 C9 C10 110.2(2) . . . . ?
C14 C8 C9 C10 -129.4(2) . . . . ?
C3 C8 C9 C10 -2.7(2) . . . . ?
C3 O3 C10 C9 56.0(2) . . . . ?
C3 O3 C10 C11 -60.14(19) . . . . ?
C8 C9 C10 O3 -32.1(2) . . . . ?
C8 C9 C10 C11 74.4(2) . . . . ?
C1 O2 C11 C10 -138.5(2) . . . . ?
C1 O2 C11 C2 -27.2(2) . . . . ?
O3 C10 C11 O2 147.3(2) . . . . ?
C9 C10 C11 O2 38.9(3) . . . . ?
O3 C10 C11 C2 34.6(2) . . . . ?
C9 C10 C11 C2 -73.9(2) . . . . ?
O1 C2 C11 O2 5.6(2) . . . . ?
C3 C2 C11 O2 -119.15(18) . . . . ?
O1 C2 C11 C10 126.51(18) . . . . ?
C3 C2 C11 C10 1.8(2) . . . . ?
O6 S1 C15 F1 -176.12(18) . . . . ?
O5 S1 C15 F1 53.2(2) . . . . ?
O4 S1 C15 F1 -62.5(2) . . . . ?
O6 S1 C15 F2 -55.0(2) . . . . ?
O5 S1 C15 F2 174.33(17) . . . . ?
O4 S1 C15 F2 58.6(2) . . . . ?
O6 S1 C15 F3 64.4(2) . . . . ?
O5 S1 C15 F3 -66.4(2) . . . . ?
O4 S1 C15 F3 177.95(18) . . . . ?

loop_
_cod_related_entry_id
_cod_related_entry_database
_cod_related_entry_code
1 ChemSpider 30660055
